data_1526534
loop_
_publ_author_name
'Kandyel, E.'
'Yamamoto, A.'
'Wen, J.G.'
'Tajima, S.'

_publ_section_title
;
 Synthesis and study of Hg-based 1222-type superconducting cuprates (Hg,
 M) Sr2 (Ln, Ce)2 Cu2 Oz
;
_journal_name_full 'Journal of Solid State Chemistry'
_journal_page_first 488
_journal_page_last 497
_journal_volume 154
_journal_year 2000
_chemical_formula_sum 'Ce0.5 Cu2 Hg0.75 O9 Sm1.5 Sr2 W0.25'
_chemical_name_systematic '(Hg0.75 W0.25) Sr2 (Sm0.75 Ce0.25)2 Cu2 O9'
_space_group_IT_number 139
_symmetry_space_group_name_Hall '-I 4 2'
_symmetry_space_group_name_H-M 'I 4/m m m'
_cell_angle_alpha 90
_cell_angle_beta 90
_cell_angle_gamma 90
_cell_formula_units_Z 2
_cell_length_a 3.8462
_cell_length_b 3.8462
_cell_length_c 29.182
_cell_volume 431.697
_citation_journal_id_ASTM JSSCBI
_cod_data_source_file Kandyel_JSSCBI_2000_6.cif
_cod_data_source_block Ce0.5Cu2Hg0.75O9Sm1.5Sr2W0.25
_cod_original_cell_volume 431.6967
_cod_database_code 1526534

loop_
_symmetry_equiv_pos_as_xyz
x,y,z
-y,x,z
-x,-y,z
y,-x,z
x,-y,-z
y,x,-z
-x,y,-z
-y,-x,-z
-x,-y,-z
y,-x,-z
x,y,-z
-y,x,-z
-x,y,z
-y,-x,z
x,-y,z
y,x,z
x+1/2,y+1/2,z+1/2
-y+1/2,x+1/2,z+1/2
-x+1/2,-y+1/2,z+1/2
y+1/2,-x+1/2,z+1/2
x+1/2,-y+1/2,-z+1/2
y+1/2,x+1/2,-z+1/2
-x+1/2,y+1/2,-z+1/2
-y+1/2,-x+1/2,-z+1/2
-x+1/2,-y+1/2,-z+1/2
y+1/2,-x+1/2,-z+1/2
x+1/2,y+1/2,-z+1/2
-y+1/2,x+1/2,-z+1/2
-x+1/2,y+1/2,z+1/2
-y+1/2,-x+1/2,z+1/2
x+1/2,-y+1/2,z+1/2
y+1/2,x+1/2,z+1/2

loop_
_atom_site_label
_atom_site_type_symbol
_atom_site_fract_x
_atom_site_fract_y
_atom_site_fract_z
_atom_site_occupancy
_atom_site_U_iso_or_equiv
Hg1 Hg+2 0 0 0 0.75 0.0
Ce1 Ce+3 0 0 0.2067 0.25 0.0
O1 O-2 0 0 0.072 1 0.0
Sr1 Sr+2 0 0 0.0844 1 0.0
Cu1 Cu+2 0 0 0.1445 1 0.0
O2 O-2 0 0.5 0.146 1 0.0
W1 W+6 0 0 0 0.25 0.0
O4 O-2 0.41 0.5 0 0.25 0.0
Sm1 Sm+3 0 0 0.2067 0.75 0.0
O3 O-2 0 0.5 0.25 1 0.0
